data_7717915
loop_
_publ_author_name
'Eilers, Marcel'
'B&#xfc;ltena, Saskia'
'Schwitalla, Kevin'
'Schmidtmann, Marc'
'Beckhaus, R&#xfc;diger'

_publ_section_title
;
 Synthesis, characterization and functionalization of titanium
 &#x3ba;<sup>1</sup><i>N</i> amidinato complexes from carbodiimides.
;
_journal_issue 5
_journal_name_full 'Dalton transactions (Cambridge, England : 2003)'
_journal_page_first 1972
_journal_page_last 1979
_journal_paper_doi 10.1039/d4dt03261f
_journal_volume 54
_journal_year 2025
_chemical_formula_structural Ti(C15H19)(C22H32N2)(C7H8N)
_chemical_formula_sum 'C44 H59 N3 Ti'
_chemical_formula_weight 677.84
_space_group_crystal_system triclinic
_space_group_IT_number 2
_space_group_name_Hall '-P 1'
_space_group_name_H-M_alt 'P -1'
_atom_sites_solution_hydrogens difmap
_atom_sites_solution_primary direct
_atom_sites_solution_secondary difmap
_audit_creation_method SHELXL-2018/3
_audit_update_record
;
2024-11-14 deposited with the CCDC.	2024-12-10 downloaded from the CCDC.
;
_cell_angle_alpha 118.955(2)
_cell_angle_beta 94.269(2)
_cell_angle_gamma 98.537(2)
_cell_formula_units_Z 2
_cell_length_a 10.0711(5)
_cell_length_b 14.4862(9)
_cell_length_c 14.5192(9)
_cell_measurement_reflns_used 9950
_cell_measurement_temperature 100(2)
_cell_measurement_theta_max 29.99
_cell_measurement_theta_min 2.41
_cell_volume 1806.53(19)
_computing_cell_refinement 'Bruker SAINT V8.40B'
_computing_data_collection 'Bruker APEX3'
_computing_data_reduction 'Bruker SAINT V8.40B'
_computing_structure_refinement 'SHELXL-2018/3 (Sheldrick, 2018)'
_computing_structure_solution 'SHELXS-2013/1 (Sheldrick, 2013)'
_diffrn_ambient_temperature 100(2)
_diffrn_measured_fraction_theta_full 1.000
_diffrn_measured_fraction_theta_max 1.000
_diffrn_measurement_device_type 'Bruker Photon III CPAD'
_diffrn_measurement_method '\f and \w scans'
_diffrn_radiation_type MoK\a
_diffrn_radiation_wavelength 0.71073
_diffrn_reflns_av_R_equivalents 0.0588
_diffrn_reflns_av_unetI/netI 0.0351
_diffrn_reflns_Laue_measured_fraction_full 1.000
_diffrn_reflns_Laue_measured_fraction_max 1.000
_diffrn_reflns_limit_h_max 14
_diffrn_reflns_limit_h_min -14
_diffrn_reflns_limit_k_max 20
_diffrn_reflns_limit_k_min -20
_diffrn_reflns_limit_l_max 20
_diffrn_reflns_limit_l_min -20
_diffrn_reflns_number 89812
_diffrn_reflns_point_group_measured_fraction_full 1.000
_diffrn_reflns_point_group_measured_fraction_max 1.000
_diffrn_reflns_theta_full 25.242
_diffrn_reflns_theta_max 30.034
_diffrn_reflns_theta_min 1.626
_diffrn_source 'I\mS microfocus'
_exptl_absorpt_coefficient_mu 0.273
_exptl_absorpt_correction_T_max 1.0000
_exptl_absorpt_correction_T_min 0.9293
_exptl_absorpt_correction_type multi-scan
_exptl_absorpt_process_details 'SADABS-2016/2 (Sheldrick)'
_exptl_crystal_colour orange
_exptl_crystal_density_diffrn 1.246
_exptl_crystal_description rod
_exptl_crystal_F_000 732
_exptl_crystal_size_max 0.090
_exptl_crystal_size_mid 0.040
_exptl_crystal_size_min 0.020
_refine_diff_density_max 0.427
_refine_diff_density_min -0.419
_refine_diff_density_rms 0.058
_refine_ls_extinction_method none
_refine_ls_goodness_of_fit_ref 1.135
_refine_ls_hydrogen_treatment mixed
_refine_ls_matrix_type full
_refine_ls_number_parameters 442
_refine_ls_number_reflns 10585
_refine_ls_number_restraints 0
_refine_ls_restrained_S_all 1.135
_refine_ls_R_factor_all 0.0575
_refine_ls_R_factor_gt 0.0478
_refine_ls_shift/su_max 0.001
_refine_ls_shift/su_mean 0.000
_refine_ls_structure_factor_coef Fsqd
_refine_ls_weighting_details 'w=1/[\s^2^(Fo^2^)+(0.0300P)^2^+1.3000P] where P=(Fo^2^+2Fc^2^)/3'
_refine_ls_weighting_scheme calc
_refine_ls_wR_factor_gt 0.0992
_refine_ls_wR_factor_ref 0.1030
_reflns_Friedel_coverage 0.000
_reflns_number_gt 9317
_reflns_number_total 10585
_reflns_threshold_expression 'I > 2\s(I)'
_cod_data_source_file d4dt03261f2.cif
_cod_data_source_block 5a
_cod_original_cell_volume 1806.52(19)
_cod_database_code 7717915
_shelx_shelxl_version_number 2018/3
_shelx_space_group_comment
;
The symmetry employed for this shelxl refinement is uniquely defined
by the following loop, which should always be used as a source of
symmetry information in preference to the above space-group names.
They are only intended as comments.
;
_shelx_estimated_absorpt_t_min 0.976
_shelx_estimated_absorpt_t_max 0.995

loop_
_space_group_symop_operation_xyz
'x, y, z'
'-x, -y, -z'

loop_
_atom_site_label
_atom_site_type_symbol
_atom_site_fract_x
_atom_site_fract_y
_atom_site_fract_z
_atom_site_U_iso_or_equiv
_atom_site_adp_type
_atom_site_occupancy
_atom_site_site_symmetry_order
_atom_site_calc_flag
_atom_site_refinement_flags_posn
_atom_site_refinement_flags_adp
_atom_site_refinement_flags_occupancy
_atom_site_disorder_assembly
_atom_site_disorder_group
Ti1 Ti 0.70406(2) 0.46694(2) 0.27076(2) 0.00927(6) Uani 1 1 d . . . . .
N1 N 0.75763(11) 0.34617(9) 0.13603(9) 0.0106(2) Uani 1 1 d . . . . .
N2 N 0.69500(12) 0.32719(10) -0.03953(10) 0.0130(2) Uani 1 1 d . . . . .
N3 N 0.79799(13) 0.45746(10) 0.39025(10) 0.0132(2) Uani 1 1 d . . . . .
H3 H 0.852(2) 0.5173(16) 0.4365(15) 0.017(5) Uiso 1 1 d . . . . .
C1 C 0.77719(14) 0.66544(11) 0.39075(11) 0.0121(3) Uani 1 1 d . . . . .
C2 C 0.69032(15) 0.64564(12) 0.29963(12) 0.0149(3) Uani 1 1 d . . . . .
H2 H 0.605021 0.666182 0.299563 0.018 Uiso 1 1 calc R U . . .
C3 C 0.75035(17) 0.59024(12) 0.20809(12) 0.0175(3) Uani 1 1 d . . . . .
H3A H 0.711500 0.565026 0.136248 0.021 Uiso 1 1 calc R U . . .
C4 C 0.87846(16) 0.57941(12) 0.24329(12) 0.0168(3) Uani 1 1 d . . . . .
H4 H 0.942463 0.547152 0.199371 0.020 Uiso 1 1 calc R U . . .
C5 C 0.89477(14) 0.62454(11) 0.35432(12) 0.0138(3) Uani 1 1 d . . . . .
H5 H 0.971834 0.627424 0.398292 0.017 Uiso 1 1 calc R U . . .
C6 C 0.75404(14) 0.72284(11) 0.50564(11) 0.0128(3) Uani 1 1 d . . . . .
H6 H 0.708885 0.667008 0.521453 0.015 Uiso 1 1 calc R U . . .
C7 C 0.88903(16) 0.78398(13) 0.58540(12) 0.0186(3) Uani 1 1 d . . . . .
H7 H 0.951482 0.732937 0.572820 0.022 Uiso 1 1 calc R U . . .
C8 C 0.8591(2) 0.82996(15) 0.69977(13) 0.0267(4) Uani 1 1 d . . . . .
H8A H 0.945493 0.867246 0.751306 0.032 Uiso 1 1 calc R U . . .
H8B H 0.815047 0.770463 0.709882 0.032 Uiso 1 1 calc R U . . .
C9 C 0.76502(18) 0.90972(13) 0.72043(13) 0.0226(3) Uani 1 1 d . . . . .
H9 H 0.745580 0.939522 0.794959 0.027 Uiso 1 1 calc R U . . .
C10 C 0.63176(16) 0.85026(13) 0.64088(13) 0.0204(3) Uani 1 1 d . . . . .
H10A H 0.569692 0.900715 0.653926 0.024 Uiso 1 1 calc R U . . .
H10B H 0.586577 0.790991 0.650897 0.024 Uiso 1 1 calc R U . . .
C11 C 0.66043(15) 0.80394(12) 0.52617(12) 0.0148(3) Uani 1 1 d . . . . .
H11 H 0.572569 0.765885 0.474970 0.018 Uiso 1 1 calc R U . . .
C12 C 0.95696(16) 0.87611(13) 0.56968(14) 0.0229(3) Uani 1 1 d . . . . .
H12A H 0.975768 0.846528 0.495775 0.027 Uiso 1 1 calc R U . . .
H12B H 1.044684 0.913915 0.619389 0.027 Uiso 1 1 calc R U . . .
C13 C 0.83347(18) 1.00182(13) 0.70531(14) 0.0247(4) Uani 1 1 d . . . . .
H13A H 0.919852 1.040610 0.756577 0.030 Uiso 1 1 calc R U . . .
H13B H 0.773221 1.053695 0.719300 0.030 Uiso 1 1 calc R U . . .
C14 C 0.72860(17) 0.89663(12) 0.51157(13) 0.0191(3) Uani 1 1 d . . . . .
H14A H 0.667040 0.947303 0.523795 0.023 Uiso 1 1 calc R U . . .
H14B H 0.747132 0.867771 0.437648 0.023 Uiso 1 1 calc R U . . .
C15 C 0.86231(17) 0.95616(13) 0.59089(14) 0.0222(3) Uani 1 1 d . . . . .
H15 H 0.907061 1.016482 0.581079 0.027 Uiso 1 1 calc R U . . .
C16 C 0.50071(13) 0.34152(11) 0.15338(11) 0.0120(3) Uani 1 1 d . . . . .
C17 C 0.47598(14) 0.44691(12) 0.19806(12) 0.0150(3) Uani 1 1 d . . . . .
H17 H 0.457519 0.482629 0.159793 0.018 Uiso 1 1 calc R U . . .
C18 C 0.48334(15) 0.49045(13) 0.30974(12) 0.0174(3) Uani 1 1 d . . . . .
H18 H 0.471961 0.560578 0.359371 0.021 Uiso 1 1 calc R U . . .
C19 C 0.51045(15) 0.41151(13) 0.33406(12) 0.0168(3) Uani 1 1 d . . . . .
H19 H 0.518848 0.418387 0.402828 0.020 Uiso 1 1 calc R U . . .
C20 C 0.52297(14) 0.32050(12) 0.23863(11) 0.0137(3) Uani 1 1 d . . . . .
H20 H 0.542972 0.255805 0.232272 0.016 Uiso 1 1 calc R U . . .
C21 C 0.51980(13) 0.27139(11) 0.03946(11) 0.0108(2) Uani 1 1 d . . . . .
C22 C 0.49709(14) 0.15046(11) 0.00810(11) 0.0126(3) Uani 1 1 d . . . . .
H22 H 0.566438 0.141503 0.054500 0.015 Uiso 1 1 calc R U . . .
C23 C 0.51072(15) 0.08019(12) -0.10988(12) 0.0155(3) Uani 1 1 d . . . . .
H23A H 0.602150 0.104411 -0.121172 0.019 Uiso 1 1 calc R U . . .
H23B H 0.501042 0.004032 -0.127862 0.019 Uiso 1 1 calc R U . . .
C24 C 0.40104(15) 0.08852(12) -0.18321(12) 0.0172(3) Uani 1 1 d . . . . .
H24 H 0.410477 0.041877 -0.259387 0.021 Uiso 1 1 calc R U . . .
C25 C 0.41937(15) 0.20572(12) -0.15708(12) 0.0161(3) Uani 1 1 d . . . . .
H25A H 0.347091 0.212216 -0.202370 0.019 Uiso 1 1 calc R U . . .
H25B H 0.508624 0.228682 -0.172343 0.019 Uiso 1 1 calc R U . . .
C26 C 0.41195(14) 0.27902(12) -0.03835(11) 0.0136(3) Uani 1 1 d . . . . .
H26 H 0.424589 0.355557 -0.021926 0.016 Uiso 1 1 calc R U . . .
C27 C 0.35327(15) 0.11214(12) 0.02275(12) 0.0163(3) Uani 1 1 d . . . . .
H27A H 0.340194 0.035628 0.004114 0.020 Uiso 1 1 calc R U . . .
H27B H 0.342797 0.155595 0.098348 0.020 Uiso 1 1 calc R U . . .
C28 C 0.25896(15) 0.05174(13) -0.16609(13) 0.0197(3) Uani 1 1 d . . . . .
H28A H 0.245602 -0.024386 -0.183377 0.024 Uiso 1 1 calc R U . . .
H28B H 0.188450 0.056870 -0.213705 0.024 Uiso 1 1 calc R U . . .
C29 C 0.26802(15) 0.24260(12) -0.02150(13) 0.0174(3) Uani 1 1 d . . . . .
H29A H 0.258069 0.288735 0.053769 0.021 Uiso 1 1 calc R U . . .
H29B H 0.198537 0.250542 -0.067620 0.021 Uiso 1 1 calc R U . . .
C30 C 0.24574(15) 0.12414(13) -0.04909(12) 0.0179(3) Uani 1 1 d . . . . .
H30 H 0.152796 0.101319 -0.037440 0.022 Uiso 1 1 calc R U . . .
C31 C 0.67082(14) 0.31762(11) 0.04125(11) 0.0108(2) Uani 1 1 d . . . . .
C32 C 0.89221(14) 0.31493(11) 0.11992(11) 0.0123(3) Uani 1 1 d . . . . .
H32 H 0.934919 0.343735 0.076432 0.015 Uiso 1 1 calc R U . . .
C33 C 0.99105(15) 0.35742(13) 0.22301(12) 0.0166(3) Uani 1 1 d . . . . .
H33A H 1.005186 0.436259 0.264503 0.025 Uiso 1 1 calc R U . . .
H33B H 1.078303 0.336833 0.206098 0.025 Uiso 1 1 calc R U . . .
H33C H 0.953331 0.326525 0.264838 0.025 Uiso 1 1 calc R U . . .
C34 C 0.87049(16) 0.19152(12) 0.05713(13) 0.0187(3) Uani 1 1 d . . . . .
H34A H 0.829588 0.161775 0.098881 0.028 Uiso 1 1 calc R U . . .
H34B H 0.958367 0.170852 0.043210 0.028 Uiso 1 1 calc R U . . .
H34C H 0.809650 0.163069 -0.010843 0.028 Uiso 1 1 calc R U . . .
C35 C 0.82234(14) 0.38549(12) -0.04601(11) 0.0132(3) Uani 1 1 d . . . . .
H35 H 0.878687 0.432286 0.026713 0.016 Uiso 1 1 calc R U . . .
C36 C 0.78246(16) 0.45513(13) -0.09159(12) 0.0176(3) Uani 1 1 d . . . . .
H36A H 0.723560 0.408863 -0.161249 0.026 Uiso 1 1 calc R U . . .
H36B H 0.864767 0.493870 -0.100006 0.026 Uiso 1 1 calc R U . . .
H36C H 0.733529 0.507234 -0.042673 0.026 Uiso 1 1 calc R U . . .
C37 C 0.90177(16) 0.30539(13) -0.12053(13) 0.0184(3) Uani 1 1 d . . . . .
H37A H 0.919625 0.256780 -0.094289 0.028 Uiso 1 1 calc R U . . .
H37B H 0.988416 0.344990 -0.122318 0.028 Uiso 1 1 calc R U . . .
H37C H 0.848100 0.263136 -0.192658 0.028 Uiso 1 1 calc R U . . .
C38 C 0.77722(14) 0.38921(11) 0.43302(11) 0.0121(3) Uani 1 1 d . . . . .
C39 C 0.78159(14) 0.43154(12) 0.54326(11) 0.0138(3) Uani 1 1 d . . . . .
H39 H 0.799954 0.507568 0.589382 0.017 Uiso 1 1 calc R U . . .
C40 C 0.75960(15) 0.36440(13) 0.58601(12) 0.0156(3) Uani 1 1 d . . . . .
H40 H 0.764000 0.395327 0.660991 0.019 Uiso 1 1 calc R U . . .
C41 C 0.73115(15) 0.25243(13) 0.52120(13) 0.0171(3) Uani 1 1 d . . . . .
C42 C 0.72888(15) 0.21038(12) 0.41208(13) 0.0165(3) Uani 1 1 d . . . . .
H42 H 0.711144 0.134301 0.366401 0.020 Uiso 1 1 calc R U . . .
C43 C 0.75183(15) 0.27660(12) 0.36821(12) 0.0147(3) Uani 1 1 d . . . . .
H43 H 0.750321 0.245278 0.293468 0.018 Uiso 1 1 calc R U . . .
C44 C 0.70577(19) 0.17919(15) 0.56739(16) 0.0278(4) Uani 1 1 d . . . . .
H44A H 0.645531 0.110709 0.513922 0.042 Uiso 1 1 calc R U . . .
H44B H 0.662702 0.213828 0.630615 0.042 Uiso 1 1 calc R U . . .
H44C H 0.792569 0.165458 0.587650 0.042 Uiso 1 1 calc R U . . .

loop_
_atom_site_aniso_label
_atom_site_aniso_U_11
_atom_site_aniso_U_22
_atom_site_aniso_U_33
_atom_site_aniso_U_23
_atom_site_aniso_U_13
_atom_site_aniso_U_12
Ti1 0.00905(11) 0.00932(11) 0.00922(11) 0.00412(9) 0.00258(8) 0.00272(8)
N1 0.0087(5) 0.0123(5) 0.0107(5) 0.0054(4) 0.0019(4) 0.0034(4)
N2 0.0117(5) 0.0141(6) 0.0132(6) 0.0069(5) 0.0022(4) 0.0022(4)
N3 0.0140(6) 0.0112(6) 0.0130(6) 0.0058(5) 0.0009(4) 0.0010(4)
C1 0.0131(6) 0.0092(6) 0.0134(6) 0.0052(5) 0.0024(5) 0.0024(5)
C2 0.0179(7) 0.0119(6) 0.0158(7) 0.0071(5) 0.0026(5) 0.0049(5)
C3 0.0270(8) 0.0134(7) 0.0136(7) 0.0077(6) 0.0048(6) 0.0043(6)
C4 0.0201(7) 0.0116(6) 0.0192(7) 0.0073(6) 0.0102(6) 0.0028(5)
C5 0.0125(6) 0.0111(6) 0.0172(7) 0.0063(5) 0.0049(5) 0.0022(5)
C6 0.0147(6) 0.0105(6) 0.0137(6) 0.0057(5) 0.0048(5) 0.0043(5)
C7 0.0185(7) 0.0179(7) 0.0150(7) 0.0039(6) -0.0001(6) 0.0094(6)
C8 0.0355(10) 0.0266(9) 0.0147(7) 0.0061(7) 0.0005(7) 0.0153(7)
C9 0.0304(9) 0.0192(8) 0.0152(7) 0.0045(6) 0.0069(6) 0.0107(7)
C10 0.0208(7) 0.0163(7) 0.0226(8) 0.0068(6) 0.0118(6) 0.0066(6)
C11 0.0121(6) 0.0130(6) 0.0173(7) 0.0054(6) 0.0037(5) 0.0046(5)
C12 0.0124(7) 0.0183(7) 0.0245(8) 0.0013(6) 0.0029(6) 0.0006(6)
C13 0.0223(8) 0.0141(7) 0.0246(8) 0.0002(6) 0.0030(6) 0.0032(6)
C14 0.0250(8) 0.0135(7) 0.0216(8) 0.0096(6) 0.0058(6) 0.0082(6)
C15 0.0219(8) 0.0119(7) 0.0272(8) 0.0058(6) 0.0077(6) 0.0006(6)
C16 0.0075(6) 0.0135(6) 0.0130(6) 0.0053(5) 0.0023(5) 0.0016(5)
C17 0.0112(6) 0.0148(7) 0.0166(7) 0.0057(6) 0.0019(5) 0.0047(5)
C18 0.0113(6) 0.0189(7) 0.0155(7) 0.0031(6) 0.0042(5) 0.0045(5)
C19 0.0118(6) 0.0224(7) 0.0134(7) 0.0073(6) 0.0055(5) 0.0009(5)
C20 0.0116(6) 0.0153(7) 0.0131(6) 0.0070(5) 0.0027(5) 0.0004(5)
C21 0.0092(6) 0.0117(6) 0.0111(6) 0.0054(5) 0.0018(5) 0.0029(5)
C22 0.0110(6) 0.0114(6) 0.0147(6) 0.0060(5) 0.0026(5) 0.0025(5)
C23 0.0151(6) 0.0120(6) 0.0159(7) 0.0040(5) 0.0039(5) 0.0033(5)
C24 0.0162(7) 0.0159(7) 0.0123(6) 0.0026(6) 0.0012(5) 0.0005(5)
C25 0.0159(7) 0.0172(7) 0.0125(6) 0.0064(6) -0.0015(5) 0.0017(5)
C26 0.0121(6) 0.0143(6) 0.0133(6) 0.0066(5) -0.0008(5) 0.0028(5)
C27 0.0142(6) 0.0142(7) 0.0176(7) 0.0065(6) 0.0034(5) 0.0002(5)
C28 0.0145(7) 0.0173(7) 0.0178(7) 0.0035(6) -0.0014(6) -0.0011(6)
C29 0.0106(6) 0.0185(7) 0.0185(7) 0.0061(6) -0.0003(5) 0.0035(5)
C30 0.0107(6) 0.0184(7) 0.0192(7) 0.0062(6) 0.0023(5) -0.0002(5)
C31 0.0101(6) 0.0092(6) 0.0122(6) 0.0042(5) 0.0025(5) 0.0035(5)
C32 0.0098(6) 0.0140(6) 0.0137(6) 0.0068(5) 0.0037(5) 0.0043(5)
C33 0.0119(6) 0.0206(7) 0.0165(7) 0.0082(6) 0.0015(5) 0.0058(5)
C34 0.0156(7) 0.0150(7) 0.0229(8) 0.0062(6) 0.0034(6) 0.0074(5)
C35 0.0122(6) 0.0152(6) 0.0133(6) 0.0079(5) 0.0036(5) 0.0021(5)
C36 0.0189(7) 0.0213(7) 0.0184(7) 0.0134(6) 0.0068(6) 0.0063(6)
C37 0.0220(7) 0.0197(7) 0.0177(7) 0.0105(6) 0.0099(6) 0.0084(6)
C38 0.0105(6) 0.0138(6) 0.0131(6) 0.0072(5) 0.0025(5) 0.0039(5)
C39 0.0139(6) 0.0141(6) 0.0126(6) 0.0054(5) 0.0019(5) 0.0053(5)
C40 0.0133(6) 0.0233(7) 0.0141(7) 0.0112(6) 0.0034(5) 0.0070(5)
C41 0.0125(6) 0.0218(7) 0.0238(8) 0.0164(6) 0.0025(6) 0.0049(5)
C42 0.0142(6) 0.0127(6) 0.0213(7) 0.0077(6) 0.0006(5) 0.0034(5)
C43 0.0144(6) 0.0144(7) 0.0136(6) 0.0057(5) 0.0023(5) 0.0032(5)
C44 0.0297(9) 0.0302(9) 0.0353(10) 0.0257(8) 0.0043(7) 0.0063(7)

loop_
_atom_type_symbol
_atom_type_description
_atom_type_scat_dispersion_real
_atom_type_scat_dispersion_imag
_atom_type_scat_source
C C 0.0033 0.0016 'International Tables Vol C Tables 4.2.6.8 and 6.1.1.4'
H H 0.0000 0.0000 'International Tables Vol C Tables 4.2.6.8 and 6.1.1.4'
N N 0.0061 0.0033 'International Tables Vol C Tables 4.2.6.8 and 6.1.1.4'
Ti Ti 0.2776 0.4457 'International Tables Vol C Tables 4.2.6.8 and 6.1.1.4'

loop_
_geom_angle_atom_site_label_1
_geom_angle_atom_site_label_2
_geom_angle_atom_site_label_3
_geom_angle
_geom_angle_site_symmetry_1
_geom_angle_site_symmetry_3
_geom_angle_publ_flag
N3 Ti1 N1 103.74(5) . . ?
N3 Ti1 C18 105.56(5) . . ?
N1 Ti1 C18 128.43(5) . . ?
N3 Ti1 C17 136.66(5) . . ?
N1 Ti1 C17 98.20(5) . . ?
C18 Ti1 C17 34.83(5) . . ?
N3 Ti1 C3 132.45(6) . . ?
N1 Ti1 C3 91.05(5) . . ?
C18 Ti1 C3 99.09(6) . . ?
C17 Ti1 C3 83.19(6) . . ?
N3 Ti1 C16 123.47(5) . . ?
N1 Ti1 C16 70.95(5) . . ?
C18 Ti1 C16 57.51(5) . . ?
C17 Ti1 C16 34.38(5) . . ?
C3 Ti1 C16 104.08(5) . . ?
N3 Ti1 C4 102.58(5) . . ?
N1 Ti1 C4 82.16(5) . . ?
C18 Ti1 C4 129.85(6) . . ?
C17 Ti1 C4 117.24(6) . . ?
C3 Ti1 C4 34.35(5) . . ?
C16 Ti1 C4 130.49(5) . . ?
N3 Ti1 C19 79.70(5) . . ?
N1 Ti1 C19 115.99(5) . . ?
C18 Ti1 C19 34.21(5) . . ?
C17 Ti1 C19 57.06(5) . . ?
C3 Ti1 C19 133.29(6) . . ?
C16 Ti1 C19 57.01(5) . . ?
C4 Ti1 C19 160.92(5) . . ?
N3 Ti1 C20 89.56(5) . . ?
N1 Ti1 C20 82.13(5) . . ?
C18 Ti1 C20 56.88(5) . . ?
C17 Ti1 C20 56.88(5) . . ?
C3 Ti1 C20 137.62(5) . . ?
C16 Ti1 C20 34.34(5) . . ?
C4 Ti1 C20 162.05(5) . . ?
C19 Ti1 C20 33.95(5) . . ?
N3 Ti1 C2 118.08(5) . . ?
N1 Ti1 C2 124.90(5) . . ?
C18 Ti1 C2 74.09(5) . . ?
C17 Ti1 C2 75.56(5) . . ?
C3 Ti1 C2 34.20(5) . . ?
C16 Ti1 C2 108.21(5) . . ?
C4 Ti1 C2 56.08(5) . . ?
C19 Ti1 C2 105.88(5) . . ?
C20 Ti1 C2 129.08(5) . . ?
N3 Ti1 C5 76.30(5) . . ?
N1 Ti1 C5 108.22(5) . . ?
C18 Ti1 C5 119.38(5) . . ?
C17 Ti1 C5 130.68(5) . . ?
C3 Ti1 C5 56.16(5) . . ?
C16 Ti1 C5 160.16(5) . . ?
C4 Ti1 C5 33.45(5) . . ?
C19 Ti1 C5 133.43(5) . . ?
C20 Ti1 C5 164.01(5) . . ?
C2 Ti1 C5 55.14(5) . . ?
N3 Ti1 C1 85.14(5) . . ?
N1 Ti1 C1 138.23(5) . . ?
C18 Ti1 C1 85.89(5) . . ?
C17 Ti1 C1 102.58(5) . . ?
C3 Ti1 C1 56.54(5) . . ?
C16 Ti1 C1 136.95(5) . . ?
C4 Ti1 C1 56.13(5) . . ?
C19 Ti1 C1 105.73(5) . . ?
C20 Ti1 C1 139.35(5) . . ?
C2 Ti1 C1 33.21(5) . . ?
C5 Ti1 C1 33.51(4) . . ?
C31 N1 C32 114.60(11) . . ?
C31 N1 Ti1 112.51(8) . . ?
C32 N1 Ti1 129.07(9) . . ?
C31 N2 C35 125.24(12) . . ?
C38 N3 Ti1 136.12(10) . . ?
C38 N3 H3 109.5(13) . . ?
Ti1 N3 H3 112.2(13) . . ?
C2 C1 C5 106.30(12) . . ?
C2 C1 C6 127.26(13) . . ?
C5 C1 C6 126.39(13) . . ?
C2 C1 Ti1 71.69(8) . . ?
C5 C1 Ti1 72.21(8) . . ?
C6 C1 Ti1 122.94(9) . . ?
C1 C2 C3 109.18(13) . . ?
C1 C2 Ti1 75.10(8) . . ?
C3 C2 Ti1 70.20(8) . . ?
C1 C2 H2 125.4 . . ?
C3 C2 H2 125.4 . . ?
Ti1 C2 H2 120.9 . . ?
C4 C3 C2 107.38(13) . . ?
C4 C3 Ti1 74.11(9) . . ?
C2 C3 Ti1 75.60(9) . . ?
C4 C3 H3A 126.3 . . ?
C2 C3 H3A 126.3 . . ?
Ti1 C3 H3A 116.2 . . ?
C5 C4 C3 108.03(13) . . ?
C5 C4 Ti1 75.37(8) . . ?
C3 C4 Ti1 71.55(8) . . ?
C5 C4 H4 126.0 . . ?
C3 C4 H4 126.0 . . ?
Ti1 C4 H4 119.0 . . ?
C4 C5 C1 109.06(13) . . ?
C4 C5 Ti1 71.18(8) . . ?
C1 C5 Ti1 74.28(8) . . ?
C4 C5 H5 125.5 . . ?
C1 C5 H5 125.5 . . ?
Ti1 C5 H5 120.8 . . ?
C1 C6 C7 112.15(12) . . ?
C1 C6 C11 112.69(12) . . ?
C7 C6 C11 108.16(12) . . ?
C1 C6 H6 107.9 . . ?
C7 C6 H6 107.9 . . ?
C11 C6 H6 107.9 . . ?
C12 C7 C8 109.71(13) . . ?
C12 C7 C6 109.79(13) . . ?
C8 C7 C6 109.24(13) . . ?
C12 C7 H7 109.4 . . ?
C8 C7 H7 109.4 . . ?
C6 C7 H7 109.4 . . ?
C7 C8 C9 109.77(14) . . ?
C7 C8 H8A 109.7 . . ?
C9 C8 H8A 109.7 . . ?
C7 C8 H8B 109.7 . . ?
C9 C8 H8B 109.7 . . ?
H8A C8 H8B 108.2 . . ?
C13 C9 C10 109.37(14) . . ?
C13 C9 C8 109.68(15) . . ?
C10 C9 C8 108.87(13) . . ?
C13 C9 H9 109.6 . . ?
C10 C9 H9 109.6 . . ?
C8 C9 H9 109.6 . . ?
C9 C10 C11 110.08(12) . . ?
C9 C10 H10A 109.6 . . ?
C11 C10 H10A 109.6 . . ?
C9 C10 H10B 109.6 . . ?
C11 C10 H10B 109.6 . . ?
H10A C10 H10B 108.2 . . ?
C14 C11 C10 109.00(12) . . ?
C14 C11 C6 110.59(12) . . ?
C10 C11 C6 109.21(12) . . ?
C14 C11 H11 109.3 . . ?
C10 C11 H11 109.3 . . ?
C6 C11 H11 109.3 . . ?
C7 C12 C15 109.64(13) . . ?
C7 C12 H12A 109.7 . . ?
C15 C12 H12A 109.7 . . ?
C7 C12 H12B 109.7 . . ?
C15 C12 H12B 109.7 . . ?
H12A C12 H12B 108.2 . . ?
C9 C13 C15 109.60(13) . . ?
C9 C13 H13A 109.8 . . ?
C15 C13 H13A 109.8 . . ?
C9 C13 H13B 109.8 . . ?
C15 C13 H13B 109.8 . . ?
H13A C13 H13B 108.2 . . ?
C11 C14 C15 109.55(13) . . ?
C11 C14 H14A 109.8 . . ?
C15 C14 H14A 109.8 . . ?
C11 C14 H14B 109.8 . . ?
C15 C14 H14B 109.8 . . ?
H14A C14 H14B 108.2 . . ?
C14 C15 C13 109.76(13) . . ?
C14 C15 C12 108.86(13) . . ?
C13 C15 C12 109.61(15) . . ?
C14 C15 H15 109.5 . . ?
C13 C15 H15 109.5 . . ?
C12 C15 H15 109.5 . . ?
C17 C16 C20 107.02(13) . . ?
C17 C16 C21 125.93(13) . . ?
C20 C16 C21 126.51(13) . . ?
C17 C16 Ti1 71.53(8) . . ?
C20 C16 Ti1 73.10(8) . . ?
C21 C16 Ti1 114.28(9) . . ?
C16 C17 C18 108.43(13) . . ?
C16 C17 Ti1 74.09(8) . . ?
C18 C17 Ti1 72.45(8) . . ?
C16 C17 H17 125.8 . . ?
C18 C17 H17 125.8 . . ?
Ti1 C17 H17 119.5 . . ?
C19 C18 C17 107.93(13) . . ?
C19 C18 Ti1 74.57(8) . . ?
C17 C18 Ti1 72.72(8) . . ?
C19 C18 H18 126.0 . . ?
C17 C18 H18 126.0 . . ?
Ti1 C18 H18 118.6 . . ?
C18 C19 C20 107.98(13) . . ?
C18 C19 Ti1 71.22(8) . . ?
C20 C19 Ti1 73.04(8) . . ?
C18 C19 H19 126.0 . . ?
C20 C19 H19 126.0 . . ?
Ti1 C19 H19 121.5 . . ?
C19 C20 C16 108.62(13) . . ?
C19 C20 Ti1 73.01(8) . . ?
C16 C20 Ti1 72.57(8) . . ?
C19 C20 H20 125.7 . . ?
C16 C20 H20 125.7 . . ?
Ti1 C20 H20 120.5 . . ?
C16 C21 C22 111.35(11) . . ?
C16 C21 C31 102.62(11) . . ?
C22 C21 C31 111.57(11) . . ?
C16 C21 C26 109.69(11) . . ?
C22 C21 C26 106.71(11) . . ?
C31 C21 C26 114.96(11) . . ?
C27 C22 C23 108.36(12) . . ?
C27 C22 C21 110.11(11) . . ?
C23 C22 C21 110.27(12) . . ?
C27 C22 H22 109.4 . . ?
C23 C22 H22 109.4 . . ?
C21 C22 H22 109.4 . . ?
C24 C23 C22 110.40(12) . . ?
C24 C23 H23A 109.6 . . ?
C22 C23 H23A 109.6 . . ?
C24 C23 H23B 109.6 . . ?
C22 C23 H23B 109.6 . . ?
H23A C23 H23B 108.1 . . ?
C25 C24 C28 109.17(12) . . ?
C25 C24 C23 109.19(12) . . ?
C28 C24 C23 110.08(13) . . ?
C25 C24 H24 109.5 . . ?
C28 C24 H24 109.5 . . ?
C23 C24 H24 109.5 . . ?
C24 C25 C26 109.84(12) . . ?
C24 C25 H25A 109.7 . . ?
C26 C25 H25A 109.7 . . ?
C24 C25 H25B 109.7 . . ?
C26 C25 H25B 109.7 . . ?
H25A C25 H25B 108.2 . . ?
C25 C26 C29 106.94(12) . . ?
C25 C26 C21 113.36(11) . . ?
C29 C26 C21 108.71(12) . . ?
C25 C26 H26 109.2 . . ?
C29 C26 H26 109.2 . . ?
C21 C26 H26 109.2 . . ?
C30 C27 C22 109.91(12) . . ?
C30 C27 H27A 109.7 . . ?
C22 C27 H27A 109.7 . . ?
C30 C27 H27B 109.7 . . ?
C22 C27 H27B 109.7 . . ?
H27A C27 H27B 108.2 . . ?
C24 C28 C30 108.90(12) . . ?
C24 C28 H28A 109.9 . . ?
C30 C28 H28A 109.9 . . ?
C24 C28 H28B 109.9 . . ?
C30 C28 H28B 109.9 . . ?
H28A C28 H28B 108.3 . . ?
C30 C29 C26 109.87(12) . . ?
C30 C29 H29A 109.7 . . ?
C26 C29 H29A 109.7 . . ?
C30 C29 H29B 109.7 . . ?
C26 C29 H29B 109.7 . . ?
H29A C29 H29B 108.2 . . ?
C28 C30 C27 108.84(12) . . ?
C28 C30 C29 110.10(13) . . ?
C27 C30 C29 109.57(12) . . ?
C28 C30 H30 109.4 . . ?
C27 C30 H30 109.4 . . ?
C29 C30 H30 109.4 . . ?
N2 C31 N1 130.82(13) . . ?
N2 C31 C21 116.33(12) . . ?
N1 C31 C21 112.79(11) . . ?
N1 C32 C33 114.13(11) . . ?
N1 C32 C34 109.34(11) . . ?
C33 C32 C34 108.48(12) . . ?
N1 C32 H32 108.2 . . ?
C33 C32 H32 108.2 . . ?
C34 C32 H32 108.2 . . ?
C32 C33 H33A 109.5 . . ?
C32 C33 H33B 109.5 . . ?
H33A C33 H33B 109.5 . . ?
C32 C33 H33C 109.5 . . ?
H33A C33 H33C 109.5 . . ?
H33B C33 H33C 109.5 . . ?
C32 C34 H34A 109.5 . . ?
C32 C34 H34B 109.5 . . ?
H34A C34 H34B 109.5 . . ?
C32 C34 H34C 109.5 . . ?
H34A C34 H34C 109.5 . . ?
H34B C34 H34C 109.5 . . ?
N2 C35 C36 106.46(12) . . ?
N2 C35 C37 110.01(12) . . ?
C36 C35 C37 109.98(12) . . ?
N2 C35 H35 110.1 . . ?
C36 C35 H35 110.1 . . ?
C37 C35 H35 110.1 . . ?
C35 C36 H36A 109.5 . . ?
C35 C36 H36B 109.5 . . ?
H36A C36 H36B 109.5 . . ?
C35 C36 H36C 109.5 . . ?
H36A C36 H36C 109.5 . . ?
H36B C36 H36C 109.5 . . ?
C35 C37 H37A 109.5 . . ?
C35 C37 H37B 109.5 . . ?
H37A C37 H37B 109.5 . . ?
C35 C37 H37C 109.5 . . ?
H37A C37 H37C 109.5 . . ?
H37B C37 H37C 109.5 . . ?
N3 C38 C43 121.69(13) . . ?
N3 C38 C39 120.88(13) . . ?
C43 C38 C39 117.43(13) . . ?
C40 C39 C38 121.18(14) . . ?
C40 C39 H39 119.4 . . ?
C38 C39 H39 119.4 . . ?
C39 C40 C41 121.32(14) . . ?
C39 C40 H40 119.3 . . ?
C41 C40 H40 119.3 . . ?
C42 C41 C40 117.54(14) . . ?
C42 C41 C44 121.02(15) . . ?
C40 C41 C44 121.43(15) . . ?
C43 C42 C41 121.78(14) . . ?
C43 C42 H42 119.1 . . ?
C41 C42 H42 119.1 . . ?
C42 C43 C38 120.72(14) . . ?
C42 C43 H43 119.6 . . ?
C38 C43 H43 119.6 . . ?
C41 C44 H44A 109.5 . . ?
C41 C44 H44B 109.5 . . ?
H44A C44 H44B 109.5 . . ?
C41 C44 H44C 109.5 . . ?
H44A C44 H44C 109.5 . . ?
H44B C44 H44C 109.5 . . ?

loop_
_geom_bond_atom_site_label_1
_geom_bond_atom_site_label_2
_geom_bond_distance
_geom_bond_site_symmetry_2
_geom_bond_publ_flag
Ti1 N3 1.9872(13) . ?
Ti1 N1 2.0741(12) . ?
Ti1 C18 2.3670(14) . ?
Ti1 C17 2.3705(14) . ?
Ti1 C3 2.3717(15) . ?
Ti1 C16 2.4035(14) . ?
Ti1 C4 2.4047(15) . ?
Ti1 C19 2.4100(14) . ?
Ti1 C20 2.4104(14) . ?
Ti1 C2 2.4415(15) . ?
Ti1 C5 2.4581(14) . ?
Ti1 C1 2.4851(14) . ?
N1 C31 1.4112(18) . ?
N1 C32 1.4911(17) . ?
N2 C31 1.2823(18) . ?
N2 C35 1.4629(18) . ?
N3 C38 1.3997(18) . ?
N3 H3 0.86(2) . ?
C1 C2 1.409(2) . ?
C1 C5 1.4252(19) . ?
C1 C6 1.5168(19) . ?
C2 C3 1.417(2) . ?
C2 H2 0.9500 . ?
C3 C4 1.411(2) . ?
C3 H3A 0.9500 . ?
C4 C5 1.401(2) . ?
C4 H4 0.9500 . ?
C5 H5 0.9500 . ?
C6 C7 1.546(2) . ?
C6 C11 1.5457(19) . ?
C6 H6 1.0000 . ?
C7 C12 1.532(2) . ?
C7 C8 1.535(2) . ?
C7 H7 1.0000 . ?
C8 C9 1.535(2) . ?
C8 H8A 0.9900 . ?
C8 H8B 0.9900 . ?
C9 C13 1.528(2) . ?
C9 C10 1.530(2) . ?
C9 H9 1.0000 . ?
C10 C11 1.534(2) . ?
C10 H10A 0.9900 . ?
C10 H10B 0.9900 . ?
C11 C14 1.531(2) . ?
C11 H11 1.0000 . ?
C12 C15 1.541(2) . ?
C12 H12A 0.9900 . ?
C12 H12B 0.9900 . ?
C13 C15 1.532(2) . ?
C13 H13A 0.9900 . ?
C13 H13B 0.9900 . ?
C14 C15 1.532(2) . ?
C14 H14A 0.9900 . ?
C14 H14B 0.9900 . ?
C15 H15 1.0000 . ?
C16 C17 1.4112(19) . ?
C16 C20 1.421(2) . ?
C16 C21 1.5110(19) . ?
C17 C18 1.418(2) . ?
C17 H17 0.9500 . ?
C18 C19 1.406(2) . ?
C18 H18 0.9500 . ?
C19 C20 1.407(2) . ?
C19 H19 0.9500 . ?
C20 H20 0.9500 . ?
C21 C22 1.5562(19) . ?
C21 C31 1.5612(19) . ?
C21 C26 1.5627(19) . ?
C22 C27 1.540(2) . ?
C22 C23 1.542(2) . ?
C22 H22 1.0000 . ?
C23 C24 1.535(2) . ?
C23 H23A 0.9900 . ?
C23 H23B 0.9900 . ?
C24 C25 1.528(2) . ?
C24 C28 1.532(2) . ?
C24 H24 1.0000 . ?
C25 C26 1.541(2) . ?
C25 H25A 0.9900 . ?
C25 H25B 0.9900 . ?
C26 C29 1.546(2) . ?
C26 H26 1.0000 . ?
C27 C30 1.534(2) . ?
C27 H27A 0.9900 . ?
C27 H27B 0.9900 . ?
C28 C30 1.534(2) . ?
C28 H28A 0.9900 . ?
C28 H28B 0.9900 . ?
C29 C30 1.537(2) . ?
C29 H29A 0.9900 . ?
C29 H29B 0.9900 . ?
C30 H30 1.0000 . ?
C32 C33 1.521(2) . ?
C32 C34 1.533(2) . ?
C32 H32 1.0000 . ?
C33 H33A 0.9800 . ?
C33 H33B 0.9800 . ?
C33 H33C 0.9800 . ?
C34 H34A 0.9800 . ?
C34 H34B 0.9800 . ?
C34 H34C 0.9800 . ?
C35 C36 1.531(2) . ?
C35 C37 1.532(2) . ?
C35 H35 1.0000 . ?
C36 H36A 0.9800 . ?
C36 H36B 0.9800 . ?
C36 H36C 0.9800 . ?
C37 H37A 0.9800 . ?
C37 H37B 0.9800 . ?
C37 H37C 0.9800 . ?
C38 C43 1.402(2) . ?
C38 C39 1.4039(19) . ?
C39 C40 1.386(2) . ?
C39 H39 0.9500 . ?
C40 C41 1.394(2) . ?
C40 H40 0.9500 . ?
C41 C42 1.392(2) . ?
C41 C44 1.508(2) . ?
C42 C43 1.388(2) . ?
C42 H42 0.9500 . ?
C43 H43 0.9500 . ?
C44 H44A 0.9800 . ?
C44 H44B 0.9800 . ?
C44 H44C 0.9800 . ?

loop_
_geom_torsion_atom_site_label_1
_geom_torsion_atom_site_label_2
_geom_torsion_atom_site_label_3
_geom_torsion_atom_site_label_4
_geom_torsion
_geom_torsion_site_symmetry_1
_geom_torsion_site_symmetry_2
_geom_torsion_site_symmetry_3
_geom_torsion_site_symmetry_4
_geom_torsion_publ_flag
C5 C1 C2 C3 2.02(16) . . . . ?
C6 C1 C2 C3 179.72(13) . . . . ?
Ti1 C1 C2 C3 -62.38(10) . . . . ?
C5 C1 C2 Ti1 64.40(10) . . . . ?
C6 C1 C2 Ti1 -117.90(14) . . . . ?
C1 C2 C3 C4 -2.37(17) . . . . ?
Ti1 C2 C3 C4 -67.88(10) . . . . ?
C1 C2 C3 Ti1 65.51(11) . . . . ?
C2 C3 C4 C5 1.77(17) . . . . ?
Ti1 C3 C4 C5 -67.13(10) . . . . ?
C2 C3 C4 Ti1 68.90(10) . . . . ?
C3 C4 C5 C1 -0.53(17) . . . . ?
Ti1 C4 C5 C1 -65.13(10) . . . . ?
C3 C4 C5 Ti1 64.60(10) . . . . ?
C2 C1 C5 C4 -0.91(16) . . . . ?
C6 C1 C5 C4 -178.64(13) . . . . ?
Ti1 C1 C5 C4 63.14(10) . . . . ?
C2 C1 C5 Ti1 -64.05(10) . . . . ?
C6 C1 C5 Ti1 118.22(14) . . . . ?
C2 C1 C6 C7 -148.50(14) . . . . ?
C5 C1 C6 C7 28.75(19) . . . . ?
Ti1 C1 C6 C7 120.20(11) . . . . ?
C2 C1 C6 C11 -26.2(2) . . . . ?
C5 C1 C6 C11 151.10(14) . . . . ?
Ti1 C1 C6 C11 -117.46(11) . . . . ?
C1 C6 C7 C12 65.50(15) . . . . ?
C11 C6 C7 C12 -59.39(15) . . . . ?
C1 C6 C7 C8 -174.16(12) . . . . ?
C11 C6 C7 C8 60.95(16) . . . . ?
C12 C7 C8 C9 59.22(18) . . . . ?
C6 C7 C8 C9 -61.18(18) . . . . ?
C7 C8 C9 C13 -59.63(19) . . . . ?
C7 C8 C9 C10 59.99(19) . . . . ?
C13 C9 C10 C11 59.89(16) . . . . ?
C8 C9 C10 C11 -59.93(18) . . . . ?
C9 C10 C11 C14 -60.00(16) . . . . ?
C9 C10 C11 C6 60.91(16) . . . . ?
C1 C6 C11 C14 -65.29(16) . . . . ?
C7 C6 C11 C14 59.27(16) . . . . ?
C1 C6 C11 C10 174.76(12) . . . . ?
C7 C6 C11 C10 -60.67(15) . . . . ?
C8 C7 C12 C15 -59.06(17) . . . . ?
C6 C7 C12 C15 60.99(16) . . . . ?
C10 C9 C13 C15 -59.37(17) . . . . ?
C8 C9 C13 C15 59.95(18) . . . . ?
C10 C11 C14 C15 59.75(16) . . . . ?
C6 C11 C14 C15 -60.32(16) . . . . ?
C11 C14 C15 C13 -59.99(16) . . . . ?
C11 C14 C15 C12 59.97(17) . . . . ?
C9 C13 C15 C14 59.69(18) . . . . ?
C9 C13 C15 C12 -59.82(17) . . . . ?
C7 C12 C15 C14 -60.64(17) . . . . ?
C7 C12 C15 C13 59.42(17) . . . . ?
C20 C16 C17 C18 0.17(16) . . . . ?
C21 C16 C17 C18 -171.87(13) . . . . ?
Ti1 C16 C17 C18 -64.82(10) . . . . ?
C20 C16 C17 Ti1 64.99(10) . . . . ?
C21 C16 C17 Ti1 -107.05(13) . . . . ?
C16 C17 C18 C19 -0.93(16) . . . . ?
Ti1 C17 C18 C19 -66.82(10) . . . . ?
C16 C17 C18 Ti1 65.89(10) . . . . ?
C17 C18 C19 C20 1.32(16) . . . . ?
Ti1 C18 C19 C20 -64.26(10) . . . . ?
C17 C18 C19 Ti1 65.59(10) . . . . ?
C18 C19 C20 C16 -1.23(16) . . . . ?
Ti1 C19 C20 C16 -64.31(10) . . . . ?
C18 C19 C20 Ti1 63.08(10) . . . . ?
C17 C16 C20 C19 0.65(16) . . . . ?
C21 C16 C20 C19 172.63(13) . . . . ?
Ti1 C16 C20 C19 64.59(10) . . . . ?
C17 C16 C20 Ti1 -63.94(10) . . . . ?
C21 C16 C20 Ti1 108.04(13) . . . . ?
C17 C16 C21 C22 -161.14(13) . . . . ?
C20 C16 C21 C22 28.35(18) . . . . ?
Ti1 C16 C21 C22 114.74(10) . . . . ?
C17 C16 C21 C31 79.40(16) . . . . ?
C20 C16 C21 C31 -91.12(15) . . . . ?
Ti1 C16 C21 C31 -4.73(13) . . . . ?
C17 C16 C21 C26 -43.25(18) . . . . ?
C20 C16 C21 C26 146.23(14) . . . . ?
Ti1 C16 C21 C26 -127.37(10) . . . . ?
C16 C21 C22 C27 57.91(15) . . . . ?
C31 C21 C22 C27 171.91(11) . . . . ?
C26 C21 C22 C27 -61.76(14) . . . . ?
C16 C21 C22 C23 177.43(11) . . . . ?
C31 C21 C22 C23 -68.57(14) . . . . ?
C26 C21 C22 C23 57.76(14) . . . . ?
C27 C22 C23 C24 58.31(15) . . . . ?
C21 C22 C23 C24 -62.27(15) . . . . ?
C22 C23 C24 C25 60.87(15) . . . . ?
C22 C23 C24 C28 -58.96(16) . . . . ?
C28 C24 C25 C26 62.94(15) . . . . ?
C23 C24 C25 C26 -57.45(15) . . . . ?
C24 C25 C26 C29 -62.20(15) . . . . ?
C24 C25 C26 C21 57.58(16) . . . . ?
C16 C21 C26 C25 -177.31(12) . . . . ?
C22 C21 C26 C25 -56.57(15) . . . . ?
C31 C21 C26 C25 67.70(15) . . . . ?
C16 C21 C26 C29 -58.53(15) . . . . ?
C22 C21 C26 C29 62.21(14) . . . . ?
C31 C21 C26 C29 -173.53(11) . . . . ?
C23 C22 C27 C30 -60.17(15) . . . . ?
C21 C22 C27 C30 60.51(15) . . . . ?
C25 C24 C28 C30 -60.03(16) . . . . ?
C23 C24 C28 C30 59.82(16) . . . . ?
C25 C26 C29 C30 60.49(15) . . . . ?
C21 C26 C29 C30 -62.24(15) . . . . ?
C24 C28 C30 C27 -61.21(16) . . . . ?
C24 C28 C30 C29 58.91(16) . . . . ?
C22 C27 C30 C28 62.22(15) . . . . ?
C22 C27 C30 C29 -58.23(15) . . . . ?
C26 C29 C30 C28 -60.14(16) . . . . ?
C26 C29 C30 C27 59.53(16) . . . . ?
C35 N2 C31 N1 -8.4(2) . . . . ?
C35 N2 C31 C21 168.63(12) . . . . ?
C32 N1 C31 N2 -44.9(2) . . . . ?
Ti1 N1 C31 N2 115.15(15) . . . . ?
C32 N1 C31 C21 137.98(12) . . . . ?
Ti1 N1 C31 C21 -61.96(12) . . . . ?
C16 C21 C31 N2 -138.64(13) . . . . ?
C22 C21 C31 N2 102.04(14) . . . . ?
C26 C21 C31 N2 -19.63(17) . . . . ?
C16 C21 C31 N1 38.92(14) . . . . ?
C22 C21 C31 N1 -80.39(14) . . . . ?
C26 C21 C31 N1 157.94(11) . . . . ?
C31 N1 C32 C33 173.25(12) . . . . ?
Ti1 N1 C32 C33 17.19(18) . . . . ?
C31 N1 C32 C34 -65.06(15) . . . . ?
Ti1 N1 C32 C34 138.88(11) . . . . ?
C31 N2 C35 C36 -133.75(14) . . . . ?
C31 N2 C35 C37 107.13(16) . . . . ?
Ti1 N3 C38 C43 49.2(2) . . . . ?
Ti1 N3 C38 C39 -131.06(13) . . . . ?
N3 C38 C39 C40 179.26(13) . . . . ?
C43 C38 C39 C40 -0.9(2) . . . . ?
C38 C39 C40 C41 -0.6(2) . . . . ?
C39 C40 C41 C42 1.5(2) . . . . ?
C39 C40 C41 C44 -179.37(14) . . . . ?
C40 C41 C42 C43 -1.0(2) . . . . ?
C44 C41 C42 C43 179.91(14) . . . . ?
C41 C42 C43 C38 -0.5(2) . . . . ?
N3 C38 C43 C42 -178.73(13) . . . . ?
C39 C38 C43 C42 1.5(2) . . . . ?
